data_4111334
loop_
_publ_author_name
'Barbora Bajtos'
'Ming Yu'
'Hongda Zhao'
'Brian L. Pagenkopf'

_publ_section_title
;
 C-2/C-3 Annulation and C-2 Alkylation of Indoles with
 2-Alkoxycyclopropanoate Esters
;
_journal_name_full 'Journal of the American Chemical Society'
_journal_page_first 9631
_journal_page_last 9634
_journal_paper_doi 10.1021/ja067821+
_journal_volume 129
_journal_year 2007
_chemical_formula_moiety 'C17 H21 N O4'
_chemical_formula_sum 'C17 H21 N O4'
_chemical_formula_weight 303.35
_chemical_name_systematic
; 
 ? 
;
_space_group_IT_number 14
_symmetry_cell_setting monoclinic
_symmetry_space_group_name_Hall '-P 2ybc'
_symmetry_space_group_name_H-M 'P 1 21/c 1'
_atom_sites_solution_hydrogens geom
_atom_sites_solution_primary direct
_atom_sites_solution_secondary difmap
_audit_creation_method SHELXL-97
_cell_angle_alpha 90.00
_cell_angle_beta 94.119(2)
_cell_angle_gamma 90.00
_cell_formula_units_Z 12
_cell_length_a 30.5704(10)
_cell_length_b 16.5037(5)
_cell_length_c 9.4954(3)
_cell_measurement_reflns_used 22453
_cell_measurement_temperature 295(2)
_cell_measurement_theta_max 27.48
_cell_measurement_theta_min 2.04
_cell_volume 4778.3(3)
_computing_cell_refinement 'DENZO-SMN (Otwinowski & Minor, 1997)'
_computing_data_collection 'COLLECT (Nonius, 1997-2001)'
_computing_data_reduction DENZO-SMN
_computing_molecular_graphics 'SHELXTL/PC (Sheldrick, 2001)'
_computing_publication_material SHELXTL/PC
_computing_structure_refinement 'SHELXL-97 (Sheldrick, 1997)'
_computing_structure_solution 'SHELXS-97 (Sheldrick, 1997)'
_diffrn_ambient_temperature 295(2)
_diffrn_measured_fraction_theta_full 0.998
_diffrn_measured_fraction_theta_max 0.998
_diffrn_measurement_device_type 'Nonius Kappa-CCD'
_diffrn_measurement_method '\f scans, and \w scans with \k offsets'
_diffrn_radiation_monochromator graphite
_diffrn_radiation_source 'fine-focus sealed tube'
_diffrn_radiation_type MoK\a
_diffrn_radiation_wavelength 0.71073
_diffrn_reflns_av_R_equivalents 0.1070
_diffrn_reflns_av_sigmaI/netI 0.0830
_diffrn_reflns_limit_h_max 30
_diffrn_reflns_limit_h_min -30
_diffrn_reflns_limit_k_max 16
_diffrn_reflns_limit_k_min -16
_diffrn_reflns_limit_l_max 9
_diffrn_reflns_limit_l_min -9
_diffrn_reflns_number 44089
_diffrn_reflns_theta_full 20.81
_diffrn_reflns_theta_max 20.81
_diffrn_reflns_theta_min 2.56
_diffrn_standards_number 0
_exptl_absorpt_coefficient_mu 0.090
_exptl_absorpt_correction_T_max 0.9978
_exptl_absorpt_correction_T_min 0.9670
_exptl_absorpt_correction_type multi-scan
_exptl_absorpt_process_details 'DENZO-SMN (Otwinowski & Minor, 1997)'
_exptl_crystal_colour colourless
_exptl_crystal_density_diffrn 1.265
_exptl_crystal_description needle
_exptl_crystal_F_000 1944
_exptl_crystal_size_max 0.38
_exptl_crystal_size_mid 0.07
_exptl_crystal_size_min 0.03
_refine_diff_density_max 0.243
_refine_diff_density_min -0.266
_refine_diff_density_rms 0.045
_refine_ls_extinction_method none
_refine_ls_goodness_of_fit_ref 1.025
_refine_ls_hydrogen_treatment constr
_refine_ls_matrix_type full
_refine_ls_number_parameters 601
_refine_ls_number_reflns 5000
_refine_ls_number_restraints 0
_refine_ls_restrained_S_all 1.025
_refine_ls_R_factor_all 0.1270
_refine_ls_R_factor_gt 0.0672
_refine_ls_shift/su_max 0.000
_refine_ls_shift/su_mean 0.000
_refine_ls_structure_factor_coef Fsqd
_refine_ls_weighting_details 'calc w=1/[\s^2^(Fo^2^)+(0.1072P)^2^+1.0881P] where P=(Fo^2^+2Fc^2^)/3'
_refine_ls_weighting_scheme calc
_refine_ls_wR_factor_gt 0.1667
_refine_ls_wR_factor_ref 0.2055
_reflns_number_gt 2940
_reflns_number_total 5000
_reflns_threshold_expression I>2\s(I)
_cod_data_source_file ja067821si20070529_084349.cif
_cod_data_source_block 07033b
_cod_original_sg_symbol_H-M 'P 21/c'
_cod_database_code 4111334

loop_
_symmetry_equiv_pos_as_xyz
'x, y, z'
'-x, y+1/2, -z+1/2'
'-x, -y, -z'
'x, -y-1/2, z-1/2'

loop_
_atom_site_label
_atom_site_type_symbol
_atom_site_fract_x
_atom_site_fract_y
_atom_site_fract_z
_atom_site_U_iso_or_equiv
_atom_site_adp_type
_atom_site_occupancy
_atom_site_symmetry_multiplicity
_atom_site_calc_flag
_atom_site_refinement_flags
C1 C 0.0458(2) -0.0411(4) 0.4027(8) 0.095(2) Uani 1 1 d .
H1A H 0.0560 -0.0760 0.3311 0.142 Uiso 1 1 calc R
H1B H 0.0190 -0.0622 0.4346 0.142 Uiso 1 1 calc R
H1C H 0.0676 -0.0385 0.4808 0.142 Uiso 1 1 calc R
O2 O 0.03847(13) 0.0370(2) 0.3468(5) 0.0770(13) Uani 1 1 d .
C3 C 0.0729(2) 0.0757(4) 0.2895(6) 0.0572(16) Uani 1 1 d .
C4 C 0.06310(18) 0.1509(3) 0.2313(6) 0.0541(15) Uani 1 1 d .
H4A H 0.0349 0.1718 0.2332 0.065 Uiso 1 1 calc R
C5 C 0.09518(18) 0.1950(3) 0.1703(5) 0.0462(14) Uani 1 1 d .
C6 C 0.13769(18) 0.1632(3) 0.1704(6) 0.0505(15) Uani 1 1 d .
C7 C 0.14743(19) 0.0885(3) 0.2284(6) 0.0582(16) Uani 1 1 d .
H7A H 0.1757 0.0675 0.2288 0.070 Uiso 1 1 calc R
C8 C 0.1143(2) 0.0449(3) 0.2865(6) 0.0588(16) Uani 1 1 d .
H8A H 0.1204 -0.0062 0.3241 0.071 Uiso 1 1 calc R
N9 N 0.16564(14) 0.2175(3) 0.1060(5) 0.0563(13) Uani 1 1 d .
H9A H 0.1928 0.2086 0.0933 0.068 Uiso 1 1 calc R
C10 C 0.14136(17) 0.2919(3) 0.0634(6) 0.0543(15) Uani 1 1 d .
H10A H 0.1444 0.3037 -0.0366 0.065 Uiso 1 1 calc R
C11 C 0.09187(16) 0.2737(3) 0.0900(6) 0.0515(15) Uani 1 1 d .
H11A H 0.0739 0.2677 0.0008 0.062 Uiso 1 1 calc R
C12 C 0.08038(18) 0.3500(3) 0.1666(6) 0.0560(16) Uani 1 1 d .
H12A H 0.0754 0.3933 0.0965 0.067 Uiso 1 1 calc R
O13 O 0.04547(11) 0.3524(2) 0.2589(4) 0.0662(12) Uani 1 1 d .
C14 C 0.05565(17) 0.4223(4) 0.3468(7) 0.0697(18) Uani 1 1 d .
H14A H 0.0507 0.4100 0.4443 0.084 Uiso 1 1 calc R
H14B H 0.0368 0.4673 0.3164 0.084 Uiso 1 1 calc R
C15 C 0.10416(18) 0.4454(3) 0.3346(7) 0.0649(17) Uani 1 1 d .
H15A H 0.1070 0.4941 0.2788 0.078 Uiso 1 1 calc R
H15B H 0.1196 0.4526 0.4267 0.078 Uiso 1 1 calc R
C16 C 0.12024(17) 0.3712(3) 0.2600(6) 0.0504(15) Uani 1 1 d .
H16A H 0.1253 0.3279 0.3299 0.060 Uiso 1 1 calc R
C17 C 0.15598(17) 0.3669(3) 0.1572(6) 0.0507(15) Uani 1 1 d .
H17A H 0.1549 0.4158 0.0986 0.061 Uiso 1 1 calc R
C18 C 0.20200(19) 0.3553(3) 0.2219(8) 0.0559(16) Uani 1 1 d .
O19 O 0.21248(13) 0.3416(3) 0.3437(5) 0.0730(13) Uani 1 1 d .
O20 O 0.23045(13) 0.3614(2) 0.1208(4) 0.0768(13) Uani 1 1 d .
C21 C 0.2763(2) 0.3422(6) 0.1610(9) 0.113(3) Uani 1 1 d .
H21A H 0.2937 0.3913 0.1607 0.135 Uiso 1 1 calc R
H21B H 0.2788 0.3201 0.2559 0.135 Uiso 1 1 calc R
C22 C 0.2922(3) 0.2869(7) 0.0690(15) 0.227(7) Uani 1 1 d .
H22A H 0.2801 0.2344 0.0861 0.340 Uiso 1 1 calc R
H22B H 0.3236 0.2846 0.0830 0.340 Uiso 1 1 calc R
H22C H 0.2840 0.3031 -0.0264 0.340 Uiso 1 1 calc R
C31 C 0.3346(3) 0.0579(5) 0.1852(8) 0.108(3) Uani 1 1 d .
H31A H 0.3224 0.0688 0.2736 0.162 Uiso 1 1 calc R
H31B H 0.3178 0.0162 0.1358 0.162 Uiso 1 1 calc R
H31C H 0.3338 0.1063 0.1290 0.162 Uiso 1 1 calc R
O32 O 0.3787(2) 0.0317(3) 0.2107(5) 0.0975(16) Uani 1 1 d .
C33 C 0.4071(3) 0.0796(4) 0.2891(7) 0.0684(19) Uani 1 1 d .
C34 C 0.3957(2) 0.1563(4) 0.3419(6) 0.0608(17) Uani 1 1 d .
H34A H 0.3675 0.1771 0.3251 0.073 Uiso 1 1 calc R
C35 C 0.4283(2) 0.1997(3) 0.4201(6) 0.0493(15) Uani 1 1 d .
C36 C 0.4706(2) 0.1713(3) 0.4439(6) 0.0519(16) Uani 1 1 d .
C37 C 0.4815(2) 0.0951(4) 0.3913(7) 0.0702(19) Uani 1 1 d .
H37A H 0.5098 0.0750 0.4062 0.084 Uiso 1 1 calc R
C38 C 0.4496(3) 0.0509(4) 0.3173(7) 0.079(2) Uani 1 1 d .
H38A H 0.4566 -0.0003 0.2848 0.095 Uiso 1 1 calc R
N39 N 0.49828(15) 0.2245(3) 0.5192(5) 0.0589(13) Uani 1 1 d .
H39A H 0.5254 0.2160 0.5450 0.071 Uiso 1 1 calc R
C40 C 0.47354(17) 0.2972(3) 0.5472(6) 0.0507(15) Uani 1 1 d .
H40A H 0.4765 0.3110 0.6478 0.061 Uiso 1 1 calc R
C41 C 0.42450(17) 0.2780(3) 0.4975(6) 0.0521(15) Uani 1 1 d .
H41A H 0.4065 0.2718 0.5783 0.063 Uiso 1 1 calc R
C42 C 0.41176(17) 0.3525(3) 0.4135(6) 0.0509(15) Uani 1 1 d .
H42A H 0.4070 0.3966 0.4799 0.061 Uiso 1 1 calc R
O43 O 0.37630(12) 0.3528(2) 0.3079(4) 0.0647(11) Uani 1 1 d .
C44 C 0.38521(19) 0.4206(4) 0.2174(7) 0.0697(18) Uani 1 1 d .
H44A H 0.3664 0.4660 0.2369 0.084 Uiso 1 1 calc R
H44B H 0.3796 0.4055 0.1191 0.084 Uiso 1 1 calc R
C45 C 0.43442(17) 0.4448(3) 0.2478(6) 0.0598(16) Uani 1 1 d .
H45A H 0.4493 0.4498 0.1613 0.072 Uiso 1 1 calc R
H45B H 0.4374 0.4951 0.3005 0.072 Uiso 1 1 calc R
C46 C 0.45155(17) 0.3728(3) 0.3359(6) 0.0481(15) Uani 1 1 d .
H46A H 0.4567 0.3280 0.2714 0.058 Uiso 1 1 calc R
C47 C 0.48727(17) 0.3709(3) 0.4537(6) 0.0492(15) Uani 1 1 d .
H47A H 0.4859 0.4209 0.5090 0.059 Uiso 1 1 calc R
C48 C 0.53271(19) 0.3600(3) 0.4113(8) 0.0531(16) Uani 1 1 d .
O49 O 0.54300(12) 0.3434(2) 0.2947(5) 0.0687(12) Uani 1 1 d .
O50 O 0.56139(13) 0.3693(2) 0.5213(5) 0.0681(12) Uani 1 1 d .
C51 C 0.6062(2) 0.3486(4) 0.5041(8) 0.085(2) Uani 1 1 d .
H51A H 0.6207 0.3929 0.4591 0.102 Uiso 1 1 calc R
H51B H 0.6076 0.3010 0.4445 0.102 Uiso 1 1 calc R
C52 C 0.6283(2) 0.3323(5) 0.6425(9) 0.105(3) Uani 1 1 d .
H52A H 0.6292 0.3810 0.6980 0.157 Uiso 1 1 calc R
H52B H 0.6577 0.3140 0.6313 0.157 Uiso 1 1 calc R
H52C H 0.6125 0.2912 0.6894 0.157 Uiso 1 1 calc R
C61 C 0.3569(3) 0.8890(6) 0.4432(10) 0.142(4) Uani 1 1 d .
H61A H 0.3682 0.8677 0.5325 0.212 Uiso 1 1 calc R
H61B H 0.3785 0.9232 0.4050 0.212 Uiso 1 1 calc R
H61C H 0.3498 0.8452 0.3791 0.212 Uiso 1 1 calc R
O62 O 0.3182(2) 0.9355(3) 0.4624(6) 0.120(2) Uani 1 1 d .
C63 C 0.2806(3) 0.8959(4) 0.5012(7) 0.083(2) Uani 1 1 d .
C64 C 0.2819(2) 0.8169(4) 0.5554(6) 0.0692(18) Uani 1 1 d .
H64A H 0.3078 0.7875 0.5644 0.083 Uiso 1 1 calc R
C65 C 0.2427(2) 0.7846(3) 0.5950(6) 0.0556(15) Uani 1 1 d .
C66 C 0.2046(2) 0.8273(4) 0.5757(6) 0.0631(17) Uani 1 1 d .
C67 C 0.2035(3) 0.9046(4) 0.5191(7) 0.080(2) Uani 1 1 d .
H67A H 0.1772 0.9328 0.5062 0.096 Uiso 1 1 calc R
C68 C 0.2416(3) 0.9383(4) 0.4828(7) 0.090(2) Uani 1 1 d .
H68A H 0.2415 0.9903 0.4453 0.109 Uiso 1 1 calc R
N69 N 0.16905(16) 0.7836(3) 0.6184(5) 0.0705(15) Uani 1 1 d .
H69A H 0.1424 0.8007 0.6131 0.085 Uiso 1 1 calc R
C70 C 0.18341(18) 0.7046(3) 0.6736(6) 0.0610(17) Uani 1 1 d .
H70A H 0.1751 0.6966 0.7703 0.073 Uiso 1 1 calc R
C71 C 0.23466(18) 0.7053(3) 0.6671(6) 0.0558(16) Uani 1 1 d .
H71A H 0.2496 0.7036 0.7620 0.067 Uiso 1 1 calc R
C72 C 0.24183(19) 0.6279(3) 0.5873(6) 0.0580(16) Uani 1 1 d .
H72A H 0.2405 0.5826 0.6536 0.070 Uiso 1 1 calc R
O73 O 0.27956(12) 0.6170(2) 0.5092(4) 0.0680(11) Uani 1 1 d .
C74 C 0.2651(2) 0.5601(4) 0.3999(7) 0.079(2) Uani 1 1 d .
H74A H 0.2806 0.5092 0.4150 0.095 Uiso 1 1 calc R
H74B H 0.2717 0.5812 0.3085 0.095 Uiso 1 1 calc R
C75 C 0.21625(18) 0.5461(3) 0.4021(7) 0.0666(18) Uani 1 1 d .
H75A H 0.2097 0.4967 0.4518 0.080 Uiso 1 1 calc R
H75B H 0.2019 0.5448 0.3077 0.080 Uiso 1 1 calc R
C76 C 0.20407(18) 0.6211(3) 0.4828(6) 0.0522(15) Uani 1 1 d .
H76A H 0.2047 0.6676 0.4187 0.063 Uiso 1 1 calc R
C77 C 0.16685(18) 0.6330(3) 0.5748(6) 0.0563(16) Uani 1 1 d .
H77A H 0.1640 0.5843 0.6325 0.068 Uiso 1 1 calc R
C78 C 0.1237(2) 0.6510(4) 0.4996(9) 0.072(2) Uani 1 1 d .
O79 O 0.11685(14) 0.6605(3) 0.3733(6) 0.0838(14) Uani 1 1 d .
O80 O 0.09129(15) 0.6546(3) 0.5874(5) 0.0924(15) Uani 1 1 d .
C82 C 0.0470(2) 0.6761(6) 0.5309(10) 0.130(3) Uani 1 1 d .
H82A H 0.0423 0.6565 0.4347 0.156 Uiso 1 1 calc R
H82B H 0.0256 0.6501 0.5868 0.156 Uiso 1 1 calc R
C83 C 0.0404(3) 0.7636(6) 0.5329(13) 0.164(4) Uani 1 1 d .
H83A H 0.0469 0.7836 0.6270 0.245 Uiso 1 1 calc R
H83B H 0.0104 0.7758 0.5031 0.245 Uiso 1 1 calc R
H83C H 0.0594 0.7889 0.4700 0.245 Uiso 1 1 calc R

loop_
_atom_site_aniso_label
_atom_site_aniso_U_11
_atom_site_aniso_U_22
_atom_site_aniso_U_33
_atom_site_aniso_U_23
_atom_site_aniso_U_13
_atom_site_aniso_U_12
C1 0.120(6) 0.074(5) 0.091(6) 0.004(4) 0.016(5) -0.028(4)
O2 0.086(3) 0.060(3) 0.085(3) 0.012(2) 0.013(3) -0.017(2)
C3 0.068(5) 0.051(4) 0.052(4) -0.003(3) 0.003(4) -0.013(3)
C4 0.057(4) 0.058(4) 0.046(4) -0.011(3) -0.001(3) -0.007(3)
C5 0.061(4) 0.045(3) 0.032(4) -0.001(3) -0.005(3) -0.006(3)
C6 0.055(4) 0.056(4) 0.041(4) -0.017(3) 0.001(3) -0.003(3)
C7 0.071(4) 0.050(4) 0.053(4) -0.006(3) -0.002(4) 0.014(3)
C8 0.083(5) 0.042(3) 0.051(4) -0.002(3) 0.000(4) -0.005(3)
N9 0.049(3) 0.057(3) 0.063(3) -0.001(3) 0.009(3) -0.003(2)
C10 0.068(4) 0.055(4) 0.039(4) 0.004(3) 0.001(3) -0.002(3)
C11 0.046(3) 0.063(4) 0.044(4) 0.007(3) -0.009(3) -0.004(3)
C12 0.056(4) 0.053(4) 0.059(4) 0.007(3) 0.005(4) 0.001(3)
O13 0.052(2) 0.070(3) 0.077(3) -0.003(2) 0.008(2) 0.0036(19)
C14 0.062(4) 0.077(4) 0.070(5) -0.004(4) 0.008(4) 0.012(3)
C15 0.076(4) 0.056(4) 0.063(5) 0.000(3) 0.000(4) 0.007(3)
C16 0.052(4) 0.051(3) 0.047(4) 0.005(3) -0.002(3) -0.002(3)
C17 0.053(4) 0.051(3) 0.048(4) 0.008(3) 0.000(3) -0.009(3)
C18 0.060(5) 0.050(4) 0.057(5) -0.008(4) -0.004(4) -0.008(3)
O19 0.064(3) 0.095(3) 0.059(3) -0.004(3) -0.004(3) 0.005(2)
O20 0.059(3) 0.101(3) 0.072(3) 0.006(3) 0.015(3) -0.008(2)
C21 0.042(5) 0.193(9) 0.103(7) 0.004(6) 0.005(4) 0.001(5)
C22 0.096(7) 0.260(13) 0.315(17) -0.177(13) -0.043(9) 0.071(8)
C31 0.121(7) 0.108(6) 0.092(7) -0.015(5) -0.025(6) -0.055(5)
O32 0.150(5) 0.074(3) 0.067(4) -0.010(3) 0.003(4) -0.046(3)
C33 0.110(6) 0.058(5) 0.037(4) 0.000(4) 0.007(4) -0.028(4)
C34 0.080(4) 0.060(4) 0.044(4) 0.007(3) 0.010(4) -0.012(4)
C35 0.067(4) 0.050(4) 0.032(4) 0.005(3) 0.007(3) -0.009(3)
C36 0.076(5) 0.046(4) 0.036(4) 0.012(3) 0.014(4) 0.001(4)
C37 0.097(5) 0.055(4) 0.059(5) 0.007(4) 0.006(4) 0.001(4)
C38 0.126(7) 0.048(4) 0.065(5) 0.002(4) 0.022(5) -0.005(5)
N39 0.054(3) 0.057(3) 0.066(4) -0.006(3) 0.005(3) -0.001(3)
C40 0.061(4) 0.053(4) 0.037(4) -0.002(3) 0.001(3) -0.003(3)
C41 0.066(4) 0.051(4) 0.042(4) -0.001(3) 0.017(3) -0.004(3)
C42 0.052(4) 0.062(4) 0.038(4) -0.014(3) -0.004(3) -0.002(3)
O43 0.061(3) 0.067(3) 0.065(3) 0.001(2) -0.002(2) 0.000(2)
C44 0.079(5) 0.067(4) 0.062(5) 0.003(4) -0.001(4) 0.014(3)
C45 0.064(4) 0.058(4) 0.057(4) 0.001(3) 0.001(3) 0.004(3)
C46 0.059(4) 0.048(3) 0.037(4) 0.001(3) 0.005(3) -0.002(3)
C47 0.060(4) 0.044(3) 0.043(4) -0.011(3) -0.002(3) -0.002(3)
C48 0.055(4) 0.048(4) 0.056(5) -0.003(3) 0.001(4) -0.007(3)
O49 0.063(3) 0.091(3) 0.053(3) -0.003(2) 0.005(2) -0.006(2)
O50 0.050(3) 0.093(3) 0.061(3) -0.016(3) -0.002(2) -0.002(2)
C51 0.058(5) 0.128(6) 0.069(5) 0.002(5) -0.001(4) -0.004(4)
C52 0.075(5) 0.136(7) 0.102(7) -0.009(6) -0.007(5) 0.004(4)
C61 0.163(9) 0.125(8) 0.143(9) 0.034(7) 0.048(8) -0.033(7)
O62 0.172(6) 0.076(3) 0.115(5) 0.004(3) 0.033(4) -0.041(4)
C63 0.136(7) 0.058(5) 0.056(5) -0.005(4) 0.008(5) -0.038(5)
C64 0.092(5) 0.057(4) 0.058(5) -0.006(3) 0.005(4) -0.007(4)
C65 0.073(4) 0.049(4) 0.042(4) -0.009(3) -0.011(3) -0.001(4)
C66 0.087(5) 0.047(4) 0.054(4) -0.008(3) -0.006(4) 0.000(4)
C67 0.110(6) 0.061(5) 0.065(5) -0.008(4) -0.016(5) 0.010(4)
C68 0.152(8) 0.050(5) 0.066(5) -0.004(4) -0.015(6) 0.012(6)
N69 0.070(4) 0.061(3) 0.078(4) -0.010(3) -0.011(3) 0.019(3)
C70 0.066(4) 0.064(4) 0.053(4) 0.006(4) 0.000(3) 0.006(3)
C71 0.070(4) 0.057(4) 0.039(4) 0.004(3) -0.008(3) 0.003(3)
C72 0.061(4) 0.056(4) 0.057(4) 0.006(3) 0.007(4) 0.003(3)
O73 0.066(3) 0.071(3) 0.067(3) -0.003(2) 0.001(2) 0.005(2)
C74 0.091(5) 0.079(5) 0.067(5) 0.002(4) 0.007(4) 0.023(4)
C75 0.076(5) 0.055(4) 0.069(5) -0.001(3) 0.001(4) -0.007(3)
C76 0.064(4) 0.047(3) 0.044(4) 0.003(3) -0.009(4) 0.003(3)
C77 0.050(4) 0.057(4) 0.061(4) 0.009(3) -0.005(4) 0.003(3)
C78 0.087(6) 0.061(4) 0.070(6) 0.007(4) 0.020(5) -0.020(4)
O79 0.073(3) 0.094(3) 0.084(4) 0.004(3) 0.000(3) 0.002(2)
O80 0.069(3) 0.116(4) 0.094(4) 0.021(3) 0.013(3) -0.001(3)
C82 0.057(5) 0.182(9) 0.150(9) 0.030(8) -0.004(5) -0.002(6)
C83 0.097(7) 0.135(8) 0.251(14) 0.040(9) -0.042(7) 0.025(6)

loop_
_atom_type_symbol
_atom_type_description
_atom_type_scat_dispersion_real
_atom_type_scat_dispersion_imag
_atom_type_scat_source
C C 0.0033 0.0016 'International Tables Vol C Tables 4.2.6.8 and 6.1.1.4'
H H 0.0000 0.0000 'International Tables Vol C Tables 4.2.6.8 and 6.1.1.4'
N N 0.0061 0.0033 'International Tables Vol C Tables 4.2.6.8 and 6.1.1.4'
O O 0.0106 0.0060 'International Tables Vol C Tables 4.2.6.8 and 6.1.1.4'

loop_
_geom_angle_atom_site_label_1
_geom_angle_atom_site_label_2
_geom_angle_atom_site_label_3
_geom_angle
O2 C1 H1A 109.5
O2 C1 H1B 109.5
H1A C1 H1B 109.5
O2 C1 H1C 109.5
H1A C1 H1C 109.5
H1B C1 H1C 109.5
C3 O2 C1 117.9(5)
C8 C3 O2 124.9(6)
C8 C3 C4 120.1(5)
O2 C3 C4 115.1(5)
C5 C4 C3 120.0(5)
C5 C4 H4A 120.0
C3 C4 H4A 120.0
C4 C5 C6 119.3(5)
C4 C5 C11 130.0(5)
C6 C5 C11 110.6(4)
C7 C6 C5 120.7(5)
C7 C6 N9 128.6(5)
C5 C6 N9 110.7(5)
C6 C7 C8 118.7(5)
C6 C7 H7A 120.6
C8 C7 H7A 120.6
C3 C8 C7 121.2(5)
C3 C8 H8A 119.4
C7 C8 H8A 119.4
C6 N9 C10 109.8(4)
C6 N9 H9A 125.1
C10 N9 H9A 125.1
N9 C10 C17 112.5(5)
N9 C10 C11 105.4(4)
C17 C10 C11 107.2(4)
N9 C10 H10A 110.5
C17 C10 H10A 110.5
C11 C10 H10A 110.5
C5 C11 C12 119.0(4)
C5 C11 C10 102.4(4)
C12 C11 C10 100.2(4)
C5 C11 H11A 111.4
C12 C11 H11A 111.4
C10 C11 H11A 111.4
O13 C12 C16 104.0(4)
O13 C12 C11 121.9(4)
C16 C12 C11 105.8(4)
O13 C12 H12A 108.1
C16 C12 H12A 108.1
C11 C12 H12A 108.1
C12 O13 C14 103.7(4)
O13 C14 C15 108.7(4)
O13 C14 H14A 109.9
C15 C14 H14A 109.9
O13 C14 H14B 109.9
C15 C14 H14B 109.9
H14A C14 H14B 108.3
C16 C15 C14 100.5(4)
C16 C15 H15A 111.7
C14 C15 H15A 111.7
C16 C15 H15B 111.7
C14 C15 H15B 111.7
H15A C15 H15B 109.4
C12 C16 C15 100.9(4)
C12 C16 C17 101.6(4)
C15 C16 C17 127.7(4)
C12 C16 H16A 108.3
C15 C16 H16A 108.3
C17 C16 H16A 108.3
C18 C17 C16 116.0(5)
C18 C17 C10 110.5(4)
C16 C17 C10 102.3(4)
C18 C17 H17A 109.3
C16 C17 H17A 109.3
C10 C17 H17A 109.3
O19 C18 O20 124.1(6)
O19 C18 C17 126.5(6)
O20 C18 C17 109.4(6)
C18 O20 C21 117.0(5)
C22 C21 O20 110.7(7)
C22 C21 H21A 109.5
O20 C21 H21A 109.5
C22 C21 H21B 109.5
O20 C21 H21B 109.5
H21A C21 H21B 108.1
C21 C22 H22A 109.5
C21 C22 H22B 109.5
H22A C22 H22B 109.5
C21 C22 H22C 109.5
H22A C22 H22C 109.5
H22B C22 H22C 109.5
O32 C31 H31A 109.5
O32 C31 H31B 109.5
H31A C31 H31B 109.5
O32 C31 H31C 109.5
H31A C31 H31C 109.5
H31B C31 H31C 109.5
C33 O32 C31 118.6(6)
O32 C33 C38 117.3(7)
O32 C33 C34 123.5(7)
C38 C33 C34 119.3(6)
C35 C34 C33 117.5(6)
C35 C34 H34A 121.3
C33 C34 H34A 121.3
C36 C35 C34 122.6(5)
C36 C35 C41 108.6(5)
C34 C35 C41 128.8(6)
C35 C36 N39 113.7(5)
C35 C36 C37 119.4(6)
N39 C36 C37 126.9(6)
C38 C37 C36 118.8(6)
C38 C37 H37A 120.6
C36 C37 H37A 120.6
C37 C38 C33 122.4(6)
C37 C38 H38A 118.8
C33 C38 H38A 118.8
C36 N39 C40 108.1(5)
C36 N39 H39A 125.9
C40 N39 H39A 125.9
N39 C40 C41 106.1(4)
N39 C40 C47 111.8(4)
C41 C40 C47 105.8(4)
N39 C40 H40A 111.0
C41 C40 H40A 111.0
C47 C40 H40A 111.0
C35 C41 C42 118.3(5)
C35 C41 C40 102.4(4)
C42 C41 C40 101.5(4)
C35 C41 H41A 111.2
C42 C41 H41A 111.2
C40 C41 H41A 111.2
O43 C42 C41 122.1(5)
O43 C42 C46 104.8(4)
C41 C42 C46 104.7(4)
O43 C42 H42A 108.1
C41 C42 H42A 108.1
C46 C42 H42A 108.1
C42 O43 C44 104.7(4)
O43 C44 C45 107.9(4)
O43 C44 H44A 110.1
C45 C44 H44A 110.1
O43 C44 H44B 110.1
C45 C44 H44B 110.1
H44A C44 H44B 108.4
C46 C45 C44 101.0(4)
C46 C45 H45A 111.6
C44 C45 H45A 111.6
C46 C45 H45B 111.6
C44 C45 H45B 111.6
H45A C45 H45B 109.4
C42 C46 C47 101.5(4)
C42 C46 C45 100.6(4)
C47 C46 C45 128.7(5)
C42 C46 H46A 108.0
C47 C46 H46A 108.0
C45 C46 H46A 108.0
C48 C47 C46 116.3(5)
C48 C47 C40 110.5(4)
C46 C47 C40 103.0(4)
C48 C47 H47A 108.9
C46 C47 H47A 108.9
C40 C47 H47A 108.9
O49 C48 O50 123.3(5)
O49 C48 C47 126.0(6)
O50 C48 C47 110.6(5)
C48 O50 C51 117.9(5)
O50 C51 C52 109.0(5)
O50 C51 H51A 109.9
C52 C51 H51A 109.9
O50 C51 H51B 109.9
C52 C51 H51B 109.9
H51A C51 H51B 108.3
C51 C52 H52A 109.5
C51 C52 H52B 109.5
H52A C52 H52B 109.5
C51 C52 H52C 109.5
H52A C52 H52C 109.5
H52B C52 H52C 109.5
O62 C61 H61A 109.5
O62 C61 H61B 109.5
H61A C61 H61B 109.5
O62 C61 H61C 109.5
H61A C61 H61C 109.5
H61B C61 H61C 109.5
C63 O62 C61 119.2(6)
C68 C63 O62 116.7(7)
C68 C63 C64 121.2(7)
O62 C63 C64 122.1(8)
C65 C64 C63 117.2(6)
C65 C64 H64A 121.4
C63 C64 H64A 121.4
C66 C65 C64 120.7(6)
C66 C65 C71 110.1(5)
C64 C65 C71 129.1(6)
C65 C66 C67 121.7(6)
C65 C66 N69 111.9(5)
C67 C66 N69 126.4(7)
C68 C67 C66 118.6(7)
C68 C67 H67A 120.7
C66 C67 H67A 120.7
C67 C68 C63 120.6(7)
C67 C68 H68A 119.7
C63 C68 H68A 119.7
C66 N69 C70 110.3(5)
C66 N69 H69A 124.9
C70 N69 H69A 124.9
N69 C70 C77 112.5(5)
N69 C70 C71 104.7(4)
C77 C70 C71 105.2(4)
N69 C70 H70A 111.4
C77 C70 H70A 111.4
C71 C70 H70A 111.4
C65 C71 C72 118.2(5)
C65 C71 C70 102.8(4)
C72 C71 C70 101.2(4)
C65 C71 H71A 111.3
C72 C71 H71A 111.3
C70 C71 H71A 111.3
O73 C72 C76 105.3(5)
O73 C72 C71 121.4(5)
C76 C72 C71 105.6(4)
O73 C72 H72A 108.0
C76 C72 H72A 108.0
C71 C72 H72A 108.0
C72 O73 C74 103.8(4)
O73 C74 C75 109.9(5)
O73 C74 H74A 109.7
C75 C74 H74A 109.7
O73 C74 H74B 109.7
C75 C74 H74B 109.7
H74A C74 H74B 108.2
C74 C75 C76 99.3(4)
C74 C75 H75A 111.9
C76 C75 H75A 111.9
C74 C75 H75B 111.9
C76 C75 H75B 111.9
H75A C75 H75B 109.6
C72 C76 C77 100.9(5)
C72 C76 C75 101.2(4)
C77 C76 C75 128.8(5)
C72 C76 H76A 108.0
C77 C76 H76A 108.0
C75 C76 H76A 108.0
C78 C77 C76 115.6(5)
C78 C77 C70 112.0(5)
C76 C77 C70 102.8(4)
C78 C77 H77A 108.7
C76 C77 H77A 108.7
C70 C77 H77A 108.7
O79 C78 O80 121.7(7)
O79 C78 C77 125.9(6)
O80 C78 C77 112.3(7)
C78 O80 C82 119.2(6)
C83 C82 O80 111.1(7)
C83 C82 H82A 109.4
O80 C82 H82A 109.4
C83 C82 H82B 109.4
O80 C82 H82B 109.4
H82A C82 H82B 108.0
C82 C83 H83A 109.5
C82 C83 H83B 109.5
H83A C83 H83B 109.5
C82 C83 H83C 109.5
H83A C83 H83C 109.5
H83B C83 H83C 109.5

loop_
_geom_bond_atom_site_label_1
_geom_bond_atom_site_label_2
_geom_bond_distance
C1 O2 1.407(7)
C1 H1A 0.9600
C1 H1B 0.9600
C1 H1C 0.9600
O2 C3 1.376(6)
C3 C8 1.365(7)
C3 C4 1.383(7)
C4 C5 1.381(7)
C4 H4A 0.9300
C5 C6 1.401(7)
C5 C11 1.506(7)
C6 C7 1.375(7)
C6 N9 1.407(6)
C7 C8 1.389(7)
C7 H7A 0.9300
C8 H8A 0.9300
N9 C10 1.477(6)
N9 H9A 0.8600
C10 C17 1.571(7)
C10 C11 1.581(7)
C10 H10A 0.9800
C11 C12 1.509(7)
C11 H11A 0.9800
C12 O13 1.429(6)
C12 C16 1.497(7)
C12 H12A 0.9800
O13 C14 1.445(6)
C14 C15 1.544(7)
C14 H14A 0.9700
C14 H14B 0.9700
C15 C16 1.513(7)
C15 H15A 0.9700
C15 H15B 0.9700
C16 C17 1.518(6)
C16 H16A 0.9800
C17 C18 1.506(8)
C17 H17A 0.9800
C18 O19 1.199(7)
C18 O20 1.345(6)
O20 C21 1.462(7)
C21 C22 1.376(10)
C21 H21A 0.9700
C21 H21B 0.9700
C22 H22A 0.9600
C22 H22B 0.9600
C22 H22C 0.9600
C31 O32 1.420(8)
C31 H31A 0.9600
C31 H31B 0.9600
C31 H31C 0.9600
O32 C33 1.357(7)
C33 C38 1.389(9)
C33 C34 1.414(8)
C34 C35 1.397(7)
C34 H34A 0.9300
C35 C36 1.377(7)
C35 C41 1.495(7)
C36 N39 1.383(7)
C36 C37 1.402(8)
C37 C38 1.371(8)
C37 H37A 0.9300
C38 H38A 0.9300
N39 C40 1.453(6)
N39 H39A 0.8600
C40 C41 1.571(7)
C40 C47 1.581(7)
C40 H40A 0.9800
C41 C42 1.502(7)
C41 H41A 0.9800
C42 O43 1.423(6)
C42 C46 1.505(6)
C42 H42A 0.9800
O43 C44 1.449(6)
C44 C45 1.563(7)
C44 H44A 0.9700
C44 H44B 0.9700
C45 C46 1.524(7)
C45 H45A 0.9700
C45 H45B 0.9700
C46 C47 1.506(7)
C46 H46A 0.9800
C47 C48 1.485(7)
C47 H47A 0.9800
C48 O49 1.205(6)
C48 O50 1.323(7)
O50 C51 1.434(7)
C51 C52 1.458(9)
C51 H51A 0.9700
C51 H51B 0.9700
C52 H52A 0.9600
C52 H52B 0.9600
C52 H52C 0.9600
C61 O62 1.432(9)
C61 H61A 0.9600
C61 H61B 0.9600
C61 H61C 0.9600
O62 C63 1.393(8)
C63 C68 1.382(9)
C63 C64 1.401(8)
C64 C65 1.386(7)
C64 H64A 0.9300
C65 C66 1.363(7)
C65 C71 1.506(7)
C66 C67 1.384(8)
C66 N69 1.389(7)
C67 C68 1.357(9)
C67 H67A 0.9300
C68 H68A 0.9300
N69 C70 1.461(7)
N69 H69A 0.8600
C70 C77 1.570(7)
C70 C71 1.572(7)
C70 H70A 0.9800
C71 C72 1.509(7)
C71 H71A 0.9800
C72 O73 1.427(6)
C72 C76 1.472(7)
C72 H72A 0.9800
O73 C74 1.444(7)
C74 C75 1.513(7)
C74 H74A 0.9700
C74 H74B 0.9700
C75 C76 1.516(7)
C75 H75A 0.9700
C75 H75B 0.9700
C76 C77 1.497(7)
C76 H76A 0.9800
C77 C78 1.484(9)
C77 H77A 0.9800
C78 O79 1.213(8)
C78 O80 1.342(7)
O80 C82 1.465(8)
C82 C83 1.458(10)
C82 H82A 0.9700
C82 H82B 0.9700
C83 H83A 0.9600
C83 H83B 0.9600
C83 H83C 0.9600

loop_
_geom_hbond_atom_site_label_D
_geom_hbond_atom_site_label_H
_geom_hbond_atom_site_label_A
_geom_hbond_distance_DH
_geom_hbond_distance_HA
_geom_hbond_distance_DA
_geom_hbond_angle_DHA
_geom_hbond_site_symmetry_A
N9 H9A O19 0.86 2.62 3.117(6) 117.8 4_565
N39 H39A O49 0.86 2.59 3.074(7) 117.1 4_566

loop_
_geom_torsion_atom_site_label_1
_geom_torsion_atom_site_label_2
_geom_torsion_atom_site_label_3
_geom_torsion_atom_site_label_4
_geom_torsion
C1 O2 C3 C8 -2.0(8)
C1 O2 C3 C4 177.5(5)
C8 C3 C4 C5 -0.1(8)
O2 C3 C4 C5 -179.7(5)
C3 C4 C5 C6 -1.0(8)
C3 C4 C5 C11 174.1(5)
C4 C5 C6 C7 0.9(8)
C11 C5 C6 C7 -175.0(5)
C4 C5 C6 N9 -178.9(5)
C11 C5 C6 N9 5.1(6)
C5 C6 C7 C8 0.3(8)
N9 C6 C7 C8 -179.8(5)
O2 C3 C8 C7 -179.0(5)
C4 C3 C8 C7 1.4(9)
C6 C7 C8 C3 -1.5(9)
C7 C6 N9 C10 -177.9(5)
C5 C6 N9 C10 1.9(6)
C6 N9 C10 C17 108.9(5)
C6 N9 C10 C11 -7.6(6)
C4 C5 C11 C12 66.1(7)
C6 C5 C11 C12 -118.5(5)
C4 C5 C11 C10 175.3(5)
C6 C5 C11 C10 -9.2(6)
N9 C10 C11 C5 9.9(5)
C17 C10 C11 C5 -110.2(5)
N9 C10 C11 C12 132.9(4)
C17 C10 C11 C12 12.8(5)
C5 C11 C12 O13 -45.7(7)
C10 C11 C12 O13 -156.2(5)
C5 C11 C12 C16 72.5(5)
C10 C11 C12 C16 -38.0(5)
C16 C12 O13 C14 40.3(5)
C11 C12 O13 C14 159.4(5)
C12 O13 C14 C15 -17.1(6)
O13 C14 C15 C16 -11.9(6)
O13 C12 C16 C15 -48.1(5)
C11 C12 C16 C15 -177.6(4)
O13 C12 C16 C17 179.4(4)
C11 C12 C16 C17 49.9(5)
C14 C15 C16 C12 34.8(5)
C14 C15 C16 C17 148.8(6)
C12 C16 C17 C18 -158.8(4)
C15 C16 C17 C18 87.5(7)
C12 C16 C17 C10 -38.5(5)
C15 C16 C17 C10 -152.2(6)
N9 C10 C17 C18 24.4(6)
C11 C10 C17 C18 139.8(5)
N9 C10 C17 C16 -99.7(5)
C11 C10 C17 C16 15.8(5)
C16 C17 C18 O19 7.5(8)
C10 C17 C18 O19 -108.2(6)
C16 C17 C18 O20 -173.4(4)
C10 C17 C18 O20 70.8(5)
O19 C18 O20 C21 6.2(9)
C17 C18 O20 C21 -172.9(5)
C18 O20 C21 C22 128.5(8)
C31 O32 C33 C38 177.3(6)
C31 O32 C33 C34 -3.0(8)
O32 C33 C34 C35 -179.4(5)
C38 C33 C34 C35 0.3(8)
C33 C34 C35 C36 1.5(8)
C33 C34 C35 C41 -174.5(5)
C34 C35 C36 N39 177.7(5)
C41 C35 C36 N39 -5.6(6)
C34 C35 C36 C37 -1.7(8)
C41 C35 C36 C37 175.0(4)
C35 C36 C37 C38 -0.1(8)
N39 C36 C37 C38 -179.3(5)
C36 C37 C38 C33 1.9(9)
O32 C33 C38 C37 177.7(5)
C34 C33 C38 C37 -2.0(9)
C35 C36 N39 C40 -1.6(6)
C37 C36 N39 C40 177.7(5)
C36 N39 C40 C41 7.7(5)
C36 N39 C40 C47 -107.2(5)
C36 C35 C41 C42 120.1(5)
C34 C35 C41 C42 -63.4(7)
C36 C35 C41 C40 9.6(5)
C34 C35 C41 C40 -173.9(5)
N39 C40 C41 C35 -10.4(5)
C47 C40 C41 C35 108.5(4)
N39 C40 C41 C42 -133.1(4)
C47 C40 C41 C42 -14.2(5)
C35 C41 C42 O43 46.5(7)
C40 C41 C42 O43 157.6(4)
C35 C41 C42 C46 -72.0(6)
C40 C41 C42 C46 39.0(5)
C41 C42 O43 C44 -158.1(4)
C46 C42 O43 C44 -39.6(5)
C42 O43 C44 C45 16.7(5)
O43 C44 C45 C46 11.8(5)
O43 C42 C46 C47 -179.7(4)
C41 C42 C46 C47 -50.1(5)
O43 C42 C46 C45 46.8(5)
C41 C42 C46 C45 176.5(4)
C44 C45 C46 C42 -33.7(5)
C44 C45 C46 C47 -148.0(5)
C42 C46 C47 C48 159.5(4)
C45 C46 C47 C48 -86.7(6)
C42 C46 C47 C40 38.4(5)
C45 C46 C47 C40 152.3(5)
N39 C40 C47 C48 -24.9(7)
C41 C40 C47 C48 -140.0(5)
N39 C40 C47 C46 100.0(5)
C41 C40 C47 C46 -15.0(5)
C46 C47 C48 O49 -9.1(8)
C40 C47 C48 O49 107.9(6)
C46 C47 C48 O50 172.3(4)
C40 C47 C48 O50 -70.7(5)
O49 C48 O50 C51 -8.1(8)
C47 C48 O50 C51 170.6(4)
C48 O50 C51 C52 -158.0(6)
C61 O62 C63 C68 -163.6(7)
C61 O62 C63 C64 16.0(10)
C68 C63 C64 C65 -2.6(9)
O62 C63 C64 C65 177.9(6)
C63 C64 C65 C66 2.7(9)
C63 C64 C65 C71 -174.2(6)
C64 C65 C66 C67 -1.4(9)
C71 C65 C66 C67 176.1(5)
C64 C65 C66 N69 178.3(5)
C71 C65 C66 N69 -4.2(7)
C65 C66 C67 C68 -0.3(10)
N69 C66 C67 C68 -179.9(6)
C66 C67 C68 C63 0.5(11)
O62 C63 C68 C67 -179.4(6)
C64 C63 C68 C67 1.0(11)
C65 C66 N69 C70 0.8(7)
C67 C66 N69 C70 -179.6(6)
C66 N69 C70 C77 -110.9(5)
C66 N69 C70 C71 2.8(6)
C66 C65 C71 C72 115.9(6)
C64 C65 C71 C72 -66.9(8)
C66 C65 C71 C70 5.5(6)
C64 C65 C71 C70 -177.3(6)
N69 C70 C71 C65 -4.8(6)
C77 C70 C71 C65 113.9(5)
N69 C70 C71 C72 -127.4(5)
C77 C70 C71 C72 -8.7(5)
C65 C71 C72 O73 44.4(8)
C70 C71 C72 O73 155.6(5)
C65 C71 C72 C76 -75.0(6)
C70 C71 C72 C76 36.2(5)
C76 C72 O73 C74 -33.4(5)
C71 C72 O73 C74 -152.9(5)
C72 O73 C74 C75 7.7(6)
O73 C74 C75 C76 19.5(6)
O73 C72 C76 C77 179.7(4)
C71 C72 C76 C77 -50.7(5)
O73 C72 C76 C75 46.2(5)
C71 C72 C76 C75 175.8(4)
C74 C75 C76 C72 -38.2(5)
C74 C75 C76 C77 -152.1(6)
C72 C76 C77 C78 164.8(5)
C75 C76 C77 C78 -81.2(7)
C72 C76 C77 C70 42.5(5)
C75 C76 C77 C70 156.6(6)
N69 C70 C77 C78 -31.8(7)
C71 C70 C77 C78 -145.2(5)
N69 C70 C77 C76 92.8(5)
C71 C70 C77 C76 -20.6(5)
C76 C77 C78 O79 -3.7(9)
C70 C77 C78 O79 113.5(7)
C76 C77 C78 O80 175.1(5)
C70 C77 C78 O80 -67.7(6)
O79 C78 O80 C82 -4.3(10)
C77 C78 O80 C82 176.8(6)
C78 O80 C82 C83 -89.0(10)
